data_7001300
loop_
_publ_author_name
'Schwalbe, Matthias'
'Karnahl, Michael'
'G\"orls, Helmar'
'Chartrand, Daniel'
'Laverdiere, Francois'
'Hanan, Garry S.'
'Tschierlei, Stefanie'
'Dietzek, Benjamin'
'Schmitt, Michael'
'Popp, J\"urgen'
'Vos, Johannes G.'
'Rau, Sven'

_publ_section_title
;
 Ruthenium polypyridine complexes of
 tris-(2-pyridyl)-1,3,5-triazine---unusual building blocks for the
 synthesis of photochemical molecular devices
;
_journal_issue 20
_journal_name_full 'Dalton Transactions'
_journal_page_first 4012
_journal_page_last 4022
_journal_paper_doi 10.1039/b822550h
_journal_year 2009
_chemical_compound_source 'Synthesized by the authors. See text'
_chemical_formula_moiety 'C54 H60 N10 Ru, 0.5(C4 H10 O), 0.5(C2 H6 O), 2(F6 P)'
_chemical_formula_sum 'C57 H68 F12 N10 O P2 Ru'
_chemical_formula_weight 1300.22
_chemical_name_common
;
bis(4,4'-di-tert-butyl-2,2'-bipyridine)-tris(2-
pyridyl)triazine Ruthenium(ii) bishexafluorophosphate hema ethanol hema
ethyl acetate solvate
;
_chemical_name_systematic
;
bis(4,4'-di-tert-butyl-2,2'-bipyridine)-tris(2-pyridyl)triazine Ruthenium(II)
bishexafluorophosphate hema ethanol hema ethyl acetate solvate
;
_space_group_IT_number 14
_symmetry_cell_setting monoclinic
_symmetry_space_group_name_Hall '-P 2yn'
_symmetry_space_group_name_H-M 'P 1 21/n 1'
_atom_sites_solution_hydrogens geom
_atom_sites_solution_primary direct
_atom_sites_solution_secondary difmap
_audit_creation_method SHELXL-97
_cell_angle_alpha 90.00
_cell_angle_beta 102.768(2)
_cell_angle_gamma 90.00
_cell_formula_units_Z 4
_cell_length_a 13.5169(5)
_cell_length_b 29.5879(10)
_cell_length_c 15.6987(6)
_cell_measurement_reflns_used 63062
_cell_measurement_temperature 150(2)
_cell_measurement_theta_max 67.38
_cell_measurement_theta_min 3.25
_cell_volume 6123.2(4)
_computing_cell_refinement 'APEX II (Bruker, 2006)'
_computing_data_collection 'APEX II (Bruker, 2006)'
_computing_data_reduction 'SAINT (Bruker, 2004)'
_computing_molecular_graphics 'SHELXTL (Bruker, 1997)'
_computing_publication_material 'UdMX (local program)'
_computing_structure_refinement 'SHELXL97 (Sheldrick, 1997)'
_computing_structure_solution 'SHELXS97 (Sheldrick, 1997)'
_diffrn_ambient_temperature 150(2)
_diffrn_detector_area_resol_mean 8.2
_diffrn_measured_fraction_theta_full 0.988
_diffrn_measured_fraction_theta_max 0.988
_diffrn_measurement_device_type 'Bruker Microstar'
_diffrn_measurement_method \w
_diffrn_radiation_monochromator 'Helios optics'
_diffrn_radiation_source 'Rotating Anode'
_diffrn_radiation_type CuK\a
_diffrn_radiation_wavelength 1.54178
_diffrn_reflns_av_R_equivalents 0.036
_diffrn_reflns_av_sigmaI/netI 0.0142
_diffrn_reflns_limit_h_max 16
_diffrn_reflns_limit_h_min -16
_diffrn_reflns_limit_k_max 35
_diffrn_reflns_limit_k_min -35
_diffrn_reflns_limit_l_max 18
_diffrn_reflns_limit_l_min -18
_diffrn_reflns_number 96934
_diffrn_reflns_theta_full 67.89
_diffrn_reflns_theta_max 67.89
_diffrn_reflns_theta_min 3.25
_diffrn_standards_decay_% 0.00
_diffrn_standards_interval_count 0
_diffrn_standards_interval_time 0
_diffrn_standards_number 0
_exptl_absorpt_coefficient_mu 3.295
_exptl_absorpt_correction_T_max 0.64897
_exptl_absorpt_correction_T_min 0.5037
_exptl_absorpt_correction_type multi-scan
_exptl_absorpt_process_details 'Sadabs (Sheldrick,1996)'
_exptl_crystal_colour red
_exptl_crystal_density_diffrn 1.410
_exptl_crystal_density_method 'not measured'
_exptl_crystal_description chunk
_exptl_crystal_F_000 2680
_exptl_crystal_size_max 0.26
_exptl_crystal_size_mid 0.18
_exptl_crystal_size_min 0.13
_refine_diff_density_max 1.382
_refine_diff_density_min -0.934
_refine_diff_density_rms 0.070
_refine_ls_extinction_method none
_refine_ls_goodness_of_fit_ref 1.219
_refine_ls_hydrogen_treatment constr
_refine_ls_matrix_type full
_refine_ls_number_parameters 893
_refine_ls_number_reflns 10993
_refine_ls_number_restraints 791
_refine_ls_restrained_S_all 1.282
_refine_ls_R_factor_all 0.0627
_refine_ls_R_factor_gt 0.0576
_refine_ls_shift/su_max 0.008
_refine_ls_shift/su_mean 0.000
_refine_ls_structure_factor_coef Fsqd
_refine_ls_weighting_details 'calc w=1/[\s^2^(Fo^2^)+(0.0351P)^2^+15.6900P] where P=(Fo^2^+2Fc^2^)/3'
_refine_ls_weighting_scheme calc
_refine_ls_wR_factor_gt 0.1419
_refine_ls_wR_factor_ref 0.1455
_reflns_number_gt 10086
_reflns_number_total 10993
_reflns_threshold_expression I>2\s(I)
_cod_data_source_file b822550h.txt
_cod_data_source_block gar171
_cod_depositor_comments
;
The following automatic conversions were performed:
'_symmetry_cell_setting' value 'Monoclinic' changed to 'monoclinic'
according to '/home/saulius/struct/CIF-dictionaries/cif_core.dic'
dictionary named 'cif_core.dic' version 2.4.1 from
2010-06-29.

'_geom_angle_publ_flag' value 'Y' changed to 'y' according to
'/home/saulius/struct/CIF-dictionaries/cif_core.dic' dictionary named
'cif_core.dic' version 2.4.1 from 2010-06-29 (15
times).

'_geom_bond_publ_flag' value 'Y' changed to 'y' according to
'/home/saulius/struct/CIF-dictionaries/cif_core.dic' dictionary named
'cif_core.dic' version 2.4.1 from 2010-06-29 (6 times).

Automatic conversion script
Id: cif_fix_enum 1527 2010-12-29 10:47:43Z saulius 
;
_cod_original_sg_symbol_H-M P21/n
_cod_database_code 7001300

loop_
_symmetry_equiv_pos_as_xyz
'x, y, z'
'-x+1/2, y+1/2, -z+1/2'
'-x, -y, -z'
'x-1/2, -y-1/2, z-1/2'

loop_
_atom_site_label
_atom_site_type_symbol
_atom_site_fract_x
_atom_site_fract_y
_atom_site_fract_z
_atom_site_U_iso_or_equiv
_atom_site_adp_type
_atom_site_occupancy
_atom_site_symmetry_multiplicity
_atom_site_calc_flag
_atom_site_refinement_flags
_atom_site_disorder_assembly
_atom_site_disorder_group
Ru1 Ru 0.68712(2) 0.206432(11) 0.60408(2) 0.03976(11) Uani 1 1 d . . .
N1 N 0.7067(3) 0.17549(12) 0.4909(2) 0.0423(8) Uani 1 1 d . . .
N2 N 0.7726(3) 0.25399(12) 0.5552(2) 0.0415(8) Uani 1 1 d . . .
N3 N 0.8066(3) 0.16671(12) 0.6630(2) 0.0426(8) Uani 1 1 d . . .
N4 N 0.6134(3) 0.15230(12) 0.6432(2) 0.0414(8) Uani 1 1 d . . .
N5 N 0.5652(3) 0.25053(12) 0.5584(2) 0.0421(8) Uani 1 1 d . . .
N6 N 0.5012(3) 0.32050(13) 0.5979(3) 0.0469(9) Uani 1 1 d . . .
N7 N 0.4483(3) 0.29273(13) 0.4540(3) 0.0457(9) Uani 1 1 d . . .
N8 N 0.6793(3) 0.24078(13) 0.7168(2) 0.0425(8) Uani 1 1 d . . .
N9 N 0.4549(3) 0.18216(14) 0.4287(3) 0.0534(10) Uani 1 1 d . . .
N10 N 0.3048(3) 0.36265(13) 0.4294(3) 0.0491(9) Uani 1 1 d . . .
C1 C 0.7707(3) 0.19660(15) 0.4480(3) 0.0445(10) Uani 1 1 d . . .
C2 C 0.8025(4) 0.17623(17) 0.3797(3) 0.0542(12) Uani 1 1 d . . .
H2 H 0.8460 0.1922 0.3503 0.065 Uiso 1 1 calc R . .
C3 C 0.7719(4) 0.13242(18) 0.3532(4) 0.0589(13) Uani 1 1 d . A .
C4 C 0.7060(4) 0.11200(17) 0.3980(4) 0.0561(13) Uani 1 1 d . . .
H4 H 0.6820 0.0823 0.3822 0.067 Uiso 1 1 calc R . .
C5 C 0.6754(4) 0.13361(16) 0.4635(3) 0.0491(11) Uani 1 1 d . . .
H5 H 0.6295 0.1185 0.4918 0.059 Uiso 1 1 calc R . .
C6 C 0.8037(3) 0.24207(15) 0.4821(3) 0.0416(10) Uani 1 1 d . . .
C7 C 0.8620(4) 0.27045(16) 0.4438(3) 0.0478(11) Uani 1 1 d . . .
H7 H 0.8825 0.2609 0.3926 0.057 Uiso 1 1 calc R . .
C8 C 0.8914(3) 0.31295(16) 0.4789(3) 0.0464(10) Uani 1 1 d . B .
C9 C 0.8548(4) 0.32525(16) 0.5516(3) 0.0487(11) Uani 1 1 d . . .
H9 H 0.8693 0.3544 0.5764 0.058 Uiso 1 1 calc R . .
C10 C 0.7976(4) 0.29544(15) 0.5877(3) 0.0453(10) Uani 1 1 d . . .
H10 H 0.7747 0.3046 0.6381 0.054 Uiso 1 1 calc R . .
C11 C 0.8078(5) 0.1083(2) 0.2798(5) 0.085(2) Uani 1 1 d D . .
C12A C 0.7168(6) 0.0994(3) 0.2076(5) 0.086(3) Uani 0.770(7) 1 d PD A 1
H12A H 0.6914 0.1281 0.1797 0.129 Uiso 0.770(7) 1 calc PR A 1
H12B H 0.6636 0.0851 0.2316 0.129 Uiso 0.770(7) 1 calc PR A 1
H12C H 0.7359 0.0794 0.1641 0.129 Uiso 0.770(7) 1 calc PR A 1
C13A C 0.8506(7) 0.0602(3) 0.3163(7) 0.098(3) Uani 0.770(7) 1 d PD A 1
H13A H 0.8801 0.0449 0.2725 0.147 Uiso 0.770(7) 1 calc PR A 1
H13B H 0.7951 0.0419 0.3289 0.147 Uiso 0.770(7) 1 calc PR A 1
H13C H 0.9028 0.0644 0.3700 0.147 Uiso 0.770(7) 1 calc PR A 1
C14A C 0.8927(7) 0.1325(3) 0.2532(7) 0.096(3) Uani 0.770(7) 1 d PD A 1
H14A H 0.8686 0.1618 0.2277 0.145 Uiso 0.770(7) 1 calc PR A 1
H14B H 0.9174 0.1144 0.2099 0.145 Uiso 0.770(7) 1 calc PR A 1
H14C H 0.9479 0.1372 0.3045 0.145 Uiso 0.770(7) 1 calc PR A 1
C12B C 0.799(2) 0.1460(7) 0.2043(15) 0.096(3) Uani 0.230(7) 1 d PDU A 2
H12D H 0.8311 0.1347 0.1583 0.145 Uiso 0.230(7) 1 calc PR A 2
H12E H 0.8333 0.1737 0.2293 0.145 Uiso 0.230(7) 1 calc PR A 2
H12F H 0.7274 0.1525 0.1795 0.145 Uiso 0.230(7) 1 calc PR A 2
C13B C 0.9201(11) 0.0969(9) 0.304(2) 0.098(3) Uani 0.230(7) 1 d PDU A 2
H13D H 0.9597 0.1249 0.3164 0.118 Uiso 0.230(7) 1 calc PR A 2
H13E H 0.9394 0.0807 0.2560 0.147 Uiso 0.230(7) 1 calc PR A 2
H13F H 0.9338 0.0778 0.3567 0.147 Uiso 0.230(7) 1 calc PR A 2
C14B C 0.7461(19) 0.0685(7) 0.2350(18) 0.086(3) Uani 0.230(7) 1 d PDU A 2
H14D H 0.6783 0.0790 0.2058 0.129 Uiso 0.230(7) 1 calc PR A 2
H14E H 0.7401 0.0456 0.2786 0.129 Uiso 0.230(7) 1 calc PR A 2
H14F H 0.7801 0.0554 0.1918 0.129 Uiso 0.230(7) 1 calc PR A 2
C15 C 0.9582(4) 0.34400(18) 0.4394(4) 0.0603(13) Uani 1 1 d DU . .
C16A C 1.0385(13) 0.3150(6) 0.4084(13) 0.088(4) Uani 0.482(15) 1 d PD B 1
H16A H 1.0810 0.2995 0.4586 0.132 Uiso 0.482(15) 1 calc PR B 1
H16B H 1.0810 0.3345 0.3808 0.132 Uiso 0.482(15) 1 calc PR B 1
H16C H 1.0044 0.2925 0.3661 0.132 Uiso 0.482(15) 1 calc PR B 1
C17A C 1.0101(14) 0.3811(6) 0.5004(10) 0.081(4) Uani 0.482(15) 1 d PD B 1
H17A H 0.9587 0.4013 0.5146 0.121 Uiso 0.482(15) 1 calc PR B 1
H17B H 1.0554 0.3983 0.4716 0.121 Uiso 0.482(15) 1 calc PR B 1
H17C H 1.0497 0.3675 0.5541 0.121 Uiso 0.482(15) 1 calc PR B 1
C18A C 0.8905(12) 0.3660(7) 0.3583(11) 0.098(4) Uani 0.482(15) 1 d PD B 1
H18A H 0.8610 0.3425 0.3164 0.146 Uiso 0.482(15) 1 calc PR B 1
H18B H 0.9313 0.3866 0.3311 0.146 Uiso 0.482(15) 1 calc PR B 1
H18C H 0.8360 0.3831 0.3757 0.146 Uiso 0.482(15) 1 calc PR B 1
C16B C 1.0451(11) 0.3602(6) 0.5150(8) 0.081(4) Uani 0.518(15) 1 d PDU B 2
H16D H 1.0164 0.3767 0.5580 0.121 Uiso 0.518(15) 1 calc PR B 2
H16E H 1.0907 0.3801 0.4917 0.121 Uiso 0.518(15) 1 calc PR B 2
H16F H 1.0831 0.3340 0.5431 0.121 Uiso 0.518(15) 1 calc PR B 2
C17B C 0.8944(11) 0.3845(5) 0.4004(13) 0.098(4) Uani 0.518(15) 1 d PDU B 2
H17D H 0.8336 0.3739 0.3589 0.146 Uiso 0.518(15) 1 calc PR B 2
H17E H 0.9342 0.4039 0.3700 0.146 Uiso 0.518(15) 1 calc PR B 2
H17F H 0.8743 0.4017 0.4472 0.146 Uiso 0.518(15) 1 calc PR B 2
C18B C 1.0058(13) 0.3223(6) 0.3689(10) 0.088(4) Uani 0.518(15) 1 d PDU B 2
H18D H 1.0478 0.2965 0.3939 0.132 Uiso 0.518(15) 1 calc PR B 2
H18E H 1.0479 0.3446 0.3473 0.132 Uiso 0.518(15) 1 calc PR B 2
H18F H 0.9518 0.3118 0.3204 0.132 Uiso 0.518(15) 1 calc PR B 2
C19 C 0.7834(3) 0.12537(15) 0.6899(3) 0.0424(10) Uani 1 1 d . . .
C20 C 0.8582(3) 0.09559(16) 0.7296(3) 0.0473(11) Uani 1 1 d . . .
H20 H 0.8397 0.0668 0.7480 0.057 Uiso 1 1 calc R . .
C21 C 0.9604(4) 0.10723(17) 0.7431(3) 0.0516(12) Uani 1 1 d . . .
C22 C 0.9817(3) 0.14990(17) 0.7143(3) 0.0507(11) Uani 1 1 d . . .
H22 H 1.0502 0.1595 0.7217 0.061 Uiso 1 1 calc R . .
C23 C 0.9051(3) 0.17810(16) 0.6753(3) 0.0479(11) Uani 1 1 d . . .
H23 H 0.9220 0.2070 0.6562 0.057 Uiso 1 1 calc R . .
C24 C 0.6725(3) 0.11658(15) 0.6756(3) 0.0418(10) Uani 1 1 d . . .
C25 C 0.6310(3) 0.07584(16) 0.6925(3) 0.0450(10) Uani 1 1 d . . .
H25 H 0.6743 0.0510 0.7127 0.054 Uiso 1 1 calc R . .
C26 C 0.5260(4) 0.07075(16) 0.6803(3) 0.0500(11) Uani 1 1 d . . .
C27 C 0.4678(3) 0.10871(17) 0.6506(3) 0.0485(11) Uani 1 1 d . . .
H27 H 0.3961 0.1073 0.6426 0.058 Uiso 1 1 calc R . .
C28 C 0.5126(3) 0.14814(17) 0.6328(3) 0.0483(11) Uani 1 1 d . . .
H28 H 0.4707 0.1734 0.6124 0.058 Uiso 1 1 calc R . .
C29 C 1.0466(4) 0.0764(2) 0.7881(4) 0.0656(15) Uani 1 1 d . . .
C30 C 1.1192(5) 0.0687(2) 0.7276(6) 0.089(2) Uani 1 1 d . . .
H30A H 1.1734 0.0481 0.7555 0.134 Uiso 1 1 calc R . .
H30B H 1.1490 0.0977 0.7158 0.134 Uiso 1 1 calc R . .
H30C H 1.0821 0.0556 0.6725 0.134 Uiso 1 1 calc R . .
C31 C 1.1045(5) 0.1008(3) 0.8707(5) 0.096(2) Uani 1 1 d . . .
H31A H 1.1616 0.0820 0.9001 0.144 Uiso 1 1 calc R . .
H31B H 1.0588 0.1060 0.9103 0.144 Uiso 1 1 calc R . .
H31C H 1.1300 0.1298 0.8545 0.144 Uiso 1 1 calc R . .
C32 C 1.0077(5) 0.0310(2) 0.8112(6) 0.094(2) Uani 1 1 d . . .
H32A H 0.9655 0.0173 0.7587 0.141 Uiso 1 1 calc R . .
H32B H 0.9673 0.0351 0.8553 0.141 Uiso 1 1 calc R . .
H32C H 1.0653 0.0111 0.8344 0.141 Uiso 1 1 calc R . .
C33 C 0.4811(4) 0.02546(18) 0.6997(5) 0.0668(16) Uani 1 1 d . . .
C34 C 0.3649(5) 0.0290(2) 0.6860(7) 0.107(3) Uani 1 1 d . . .
H34A H 0.3379 0.0006 0.7036 0.160 Uiso 1 1 calc R . .
H34B H 0.3350 0.0348 0.6242 0.160 Uiso 1 1 calc R . .
H34C H 0.3477 0.0538 0.7215 0.160 Uiso 1 1 calc R . .
C35 C 0.5109(5) -0.0110(2) 0.6431(5) 0.084(2) Uani 1 1 d . . .
H35A H 0.5850 -0.0126 0.6533 0.126 Uiso 1 1 calc R . .
H35B H 0.4825 -0.0041 0.5815 0.126 Uiso 1 1 calc R . .
H35C H 0.4845 -0.0402 0.6577 0.126 Uiso 1 1 calc R . .
C36 C 0.5224(5) 0.0133(2) 0.7964(5) 0.0814(19) Uani 1 1 d . . .
H36A H 0.5957 0.0081 0.8068 0.122 Uiso 1 1 calc R . .
H36B H 0.4888 -0.0141 0.8107 0.122 Uiso 1 1 calc R . .
H36C H 0.5090 0.0383 0.8333 0.122 Uiso 1 1 calc R . .
C37 C 0.5588(3) 0.28372(16) 0.6160(3) 0.0447(10) Uani 1 1 d . . .
C38 C 0.6195(3) 0.27763(16) 0.7052(3) 0.0446(10) Uani 1 1 d . . .
C39 C 0.6155(4) 0.30715(18) 0.7721(3) 0.0543(12) Uani 1 1 d . . .
H39 H 0.5759 0.3339 0.7615 0.065 Uiso 1 1 calc R . .
C40 C 0.6705(4) 0.29689(19) 0.8553(3) 0.0602(14) Uani 1 1 d . . .
H40 H 0.6688 0.3165 0.9030 0.072 Uiso 1 1 calc R . .
C41 C 0.7271(4) 0.25819(18) 0.8679(3) 0.0519(12) Uani 1 1 d . . .
H41 H 0.7630 0.2500 0.9249 0.062 Uiso 1 1 calc R . .
C42 C 0.7319(3) 0.23108(17) 0.7976(3) 0.0476(11) Uani 1 1 d . . .
H42 H 0.7736 0.2049 0.8065 0.057 Uiso 1 1 calc R . .
C43 C 0.5050(3) 0.25659(15) 0.4782(3) 0.0436(10) Uani 1 1 d . . .
C44 C 0.4982(3) 0.22055(16) 0.4106(3) 0.0444(10) Uani 1 1 d . . .
C45 C 0.5288(4) 0.22853(18) 0.3345(3) 0.0562(12) Uani 1 1 d . . .
H45 H 0.5597 0.2564 0.3250 0.067 Uiso 1 1 calc R . .
C46 C 0.5132(5) 0.1947(2) 0.2716(4) 0.0658(15) Uani 1 1 d . . .
H46 H 0.5345 0.1986 0.2183 0.079 Uiso 1 1 calc R . .
C47 C 0.4665(4) 0.1557(2) 0.2880(4) 0.0632(14) Uani 1 1 d . . .
H47 H 0.4538 0.1322 0.2458 0.076 Uiso 1 1 calc R . .
C48 C 0.4381(4) 0.15089(19) 0.3663(4) 0.0602(13) Uani 1 1 d . . .
H48 H 0.4048 0.1238 0.3764 0.072 Uiso 1 1 calc R . .
C49 C 0.4489(3) 0.32395(16) 0.5158(3) 0.0442(10) Uani 1 1 d . . .
C50 C 0.3892(3) 0.36595(16) 0.4922(3) 0.0458(10) Uani 1 1 d . . .
C51 C 0.4227(4) 0.40590(17) 0.5341(3) 0.0568(13) Uani 1 1 d . . .
H51 H 0.4826 0.4067 0.5791 0.068 Uiso 1 1 calc R . .
C52 C 0.3672(5) 0.44487(18) 0.5090(4) 0.0651(15) Uani 1 1 d . . .
H52 H 0.3897 0.4732 0.5348 0.078 Uiso 1 1 calc R . .
C53 C 0.2791(4) 0.44178(18) 0.4463(4) 0.0604(14) Uani 1 1 d . . .
H53 H 0.2383 0.4678 0.4288 0.073 Uiso 1 1 calc R . .
C54 C 0.2511(4) 0.40075(18) 0.4096(3) 0.0545(12) Uani 1 1 d . . .
H54 H 0.1893 0.3990 0.3670 0.065 Uiso 1 1 calc R . .
P1 P 0.2452(3) 0.23039(15) 0.6520(3) 0.0720(10) Uani 0.497(9) 1 d PD C 1
F1 F 0.1903(8) 0.2195(4) 0.7271(6) 0.133(4) Uani 0.497(9) 1 d PDU C 1
F2 F 0.2814(7) 0.1799(3) 0.6540(8) 0.121(3) Uani 0.497(9) 1 d PDU C 1
F3 F 0.3449(8) 0.2425(4) 0.7256(6) 0.119(3) Uani 0.497(9) 1 d PDU C 1
F4 F 0.1522(7) 0.2214(4) 0.5761(6) 0.119(3) Uani 0.497(9) 1 d PDU C 1
F5 F 0.2143(7) 0.2820(2) 0.6543(8) 0.121(3) Uani 0.497(9) 1 d PDU C 1
F6 F 0.3127(8) 0.2415(4) 0.5834(6) 0.133(4) Uani 0.497(9) 1 d PDU C 1
P1A P 0.2452(3) 0.23039(15) 0.6520(3) 0.0720(10) Uani 0.262(11) 1 d PDU D 2
F1A F 0.2275(16) 0.1869(6) 0.7073(13) 0.115(6) Uani 0.262(11) 1 d PDU D 2
F2A F 0.1237(8) 0.2249(6) 0.6217(13) 0.096(5) Uani 0.262(11) 1 d PDU D 2
F3A F 0.2241(16) 0.2618(7) 0.7241(12) 0.132(7) Uani 0.262(11) 1 d PDU D 2
F4A F 0.2625(19) 0.1969(8) 0.5770(14) 0.132(7) Uani 0.262(11) 1 d PDU D 2
F5A F 0.3607(8) 0.2299(8) 0.6933(13) 0.096(5) Uani 0.262(11) 1 d PDU D 2
F6A F 0.2508(16) 0.2709(6) 0.5904(13) 0.115(6) Uani 0.262(11) 1 d PDU D 2
P1B P 0.2285(8) 0.2125(4) 0.6389(7) 0.065(3) Uani 0.241(9) 1 d PDU E 3
F1B F 0.1565(15) 0.2350(7) 0.6925(13) 0.110(6) Uani 0.241(9) 1 d PDU E 3
F2B F 0.1280(11) 0.1919(6) 0.5807(10) 0.094(5) Uani 0.241(9) 1 d PDU E 3
F3B F 0.2157(16) 0.2552(6) 0.5773(11) 0.094(5) Uani 0.241(9) 1 d PDU E 3
F4B F 0.2454(15) 0.1685(5) 0.6949(11) 0.094(5) Uani 0.241(9) 1 d PDU E 3
F5B F 0.3277(14) 0.2340(7) 0.7002(13) 0.094(5) Uani 0.241(9) 1 d PDU E 3
F6B F 0.2915(15) 0.1918(8) 0.5750(13) 0.110(6) Uani 0.241(9) 1 d PDU E 3
P2 P 0.21159(12) 0.06767(5) 0.17740(11) 0.0638(4) Uani 1 1 d D . .
F7 F 0.2716(4) 0.08709(17) 0.2676(4) 0.1326(19) Uani 1 1 d D . .
F8 F 0.2325(3) 0.01786(11) 0.2168(2) 0.0738(9) Uani 1 1 d D . .
F9 F 0.3136(3) 0.06533(15) 0.1439(4) 0.134(2) Uani 1 1 d D . .
F10 F 0.1102(3) 0.07064(12) 0.2116(2) 0.0762(9) Uani 1 1 d D . .
F11 F 0.1909(3) 0.11685(12) 0.1362(4) 0.1130(16) Uani 1 1 d D . .
F12 F 0.1502(4) 0.04646(13) 0.0896(2) 0.1014(14) Uani 1 1 d D . .
O1 O 0.1174(11) 0.0499(4) 0.4832(7) 0.129(4) Uani 0.50 1 d PDU F 1
C100 C 0.174(2) 0.0208(8) 0.4414(18) 0.145(5) Uani 0.50 1 d PDU F 1
H10A H 0.1889 0.0402 0.3946 0.174 Uiso 0.50 1 calc PR F 1
H10B H 0.1213 -0.0006 0.4110 0.174 Uiso 0.50 1 calc PR F 1
C101 C 0.2645(18) -0.0079(8) 0.4644(16) 0.161(6) Uani 0.50 1 d PDU F 1
H10C H 0.2554 -0.0302 0.5083 0.241 Uiso 0.50 1 calc PR F 1
H10D H 0.3238 0.0109 0.4881 0.241 Uiso 0.50 1 calc PR F 1
H10E H 0.2746 -0.0237 0.4121 0.241 Uiso 0.50 1 calc PR F 1
C102 C 0.1274(16) 0.0963(5) 0.4671(12) 0.124(4) Uani 0.50 1 d PDU F 1
H10K H 0.1144 0.1017 0.4034 0.149 Uiso 0.50 1 calc PR F 1
H10L H 0.1975 0.1062 0.4932 0.149 Uiso 0.50 1 calc PR F 1
C103 C 0.0548(15) 0.1228(6) 0.5051(12) 0.127(5) Uani 0.50 1 d PDU F 1
H10H H 0.0606 0.1549 0.4915 0.191 Uiso 0.50 1 calc PR F 1
H10I H 0.0701 0.1187 0.5686 0.191 Uiso 0.50 1 calc PR F 1
H10J H -0.0144 0.1124 0.4803 0.191 Uiso 0.50 1 calc PR F 1
O2 O 0.1331(19) -0.0173(9) 0.4581(12) 0.237(9) Uani 0.50 1 d PDU G 2
H2A H 0.0950 -0.0048 0.4867 0.355 Uiso 0.50 1 calc PR G 2
C110 C 0.204(3) 0.0141(11) 0.441(3) 0.231(9) Uani 0.50 1 d PDU G 2
H11A H 0.2011 0.0108 0.3781 0.277 Uiso 0.50 1 calc PR G 2
H11B H 0.2706 0.0011 0.4709 0.277 Uiso 0.50 1 calc PR G 2
C111 C 0.218(3) 0.0628(10) 0.4570(16) 0.223(10) Uani 0.50 1 d PDU G 2
H11C H 0.1881 0.0714 0.5064 0.334 Uiso 0.50 1 calc PR G 2
H11D H 0.1832 0.0793 0.4047 0.334 Uiso 0.50 1 calc PR G 2
H11E H 0.2900 0.0702 0.4703 0.334 Uiso 0.50 1 calc PR G 2

loop_
_atom_site_aniso_label
_atom_site_aniso_U_11
_atom_site_aniso_U_22
_atom_site_aniso_U_33
_atom_site_aniso_U_23
_atom_site_aniso_U_13
_atom_site_aniso_U_12
Ru1 0.03702(18) 0.04071(19) 0.03903(19) 0.00332(14) 0.00296(13) -0.00102(13)
N1 0.0407(19) 0.042(2) 0.041(2) 0.0000(16) 0.0025(16) 0.0000(16)
N2 0.0401(19) 0.0410(19) 0.040(2) 0.0018(16) 0.0021(15) -0.0001(15)
N3 0.0374(19) 0.045(2) 0.045(2) 0.0017(16) 0.0078(16) -0.0037(16)
N4 0.0386(19) 0.046(2) 0.0379(19) 0.0030(16) 0.0053(15) -0.0004(16)
N5 0.0423(19) 0.044(2) 0.0371(19) 0.0017(16) 0.0019(16) -0.0010(16)
N6 0.045(2) 0.047(2) 0.045(2) 0.0028(17) 0.0018(17) 0.0040(17)
N7 0.046(2) 0.046(2) 0.041(2) 0.0007(16) 0.0002(17) 0.0009(17)
N8 0.0350(18) 0.048(2) 0.042(2) 0.0062(16) 0.0025(15) -0.0015(16)
N9 0.052(2) 0.054(2) 0.051(2) -0.0051(19) 0.0024(19) -0.0040(19)
N10 0.047(2) 0.050(2) 0.047(2) 0.0062(18) 0.0035(18) 0.0029(17)
C1 0.039(2) 0.043(2) 0.050(3) 0.000(2) 0.008(2) -0.0014(19)
C2 0.052(3) 0.051(3) 0.062(3) -0.009(2) 0.020(2) -0.007(2)
C3 0.053(3) 0.055(3) 0.072(4) -0.014(3) 0.021(3) -0.006(2)
C4 0.052(3) 0.046(3) 0.071(3) -0.013(2) 0.015(3) -0.006(2)
C5 0.045(2) 0.043(2) 0.057(3) 0.003(2) 0.007(2) -0.006(2)
C6 0.041(2) 0.042(2) 0.040(2) -0.0017(18) 0.0043(19) -0.0002(18)
C7 0.050(3) 0.052(3) 0.043(3) 0.001(2) 0.011(2) -0.005(2)
C8 0.045(2) 0.046(3) 0.048(3) 0.003(2) 0.008(2) -0.004(2)
C9 0.051(3) 0.042(2) 0.051(3) -0.003(2) 0.006(2) -0.006(2)
C10 0.050(3) 0.045(2) 0.041(2) -0.0029(19) 0.010(2) -0.002(2)
C11 0.091(5) 0.071(4) 0.106(5) -0.040(4) 0.050(4) -0.019(3)
C12A 0.090(5) 0.102(6) 0.069(5) -0.024(5) 0.025(4) -0.002(5)
C13A 0.094(6) 0.079(5) 0.129(7) -0.024(5) 0.039(5) 0.007(4)
C14A 0.094(5) 0.100(6) 0.110(6) -0.045(5) 0.054(5) -0.017(5)
C12B 0.094(5) 0.100(6) 0.110(6) -0.045(5) 0.054(5) -0.017(5)
C13B 0.094(6) 0.079(5) 0.129(7) -0.024(5) 0.039(5) 0.007(4)
C14B 0.090(5) 0.102(6) 0.069(5) -0.024(5) 0.025(4) -0.002(5)
C15 0.057(3) 0.058(3) 0.068(3) 0.000(3) 0.019(3) -0.017(2)
C16A 0.085(8) 0.093(6) 0.098(9) -0.004(7) 0.047(7) -0.028(5)
C17A 0.087(7) 0.086(8) 0.074(5) -0.012(6) 0.027(5) -0.041(6)
C18A 0.102(6) 0.086(8) 0.105(9) 0.038(6) 0.023(7) -0.017(6)
C16B 0.087(7) 0.086(8) 0.074(5) -0.012(6) 0.027(5) -0.041(6)
C17B 0.102(6) 0.086(8) 0.105(9) 0.038(6) 0.023(7) -0.017(6)
C18B 0.085(8) 0.093(6) 0.098(9) -0.004(7) 0.047(7) -0.028(5)
C19 0.039(2) 0.045(2) 0.043(2) 0.0019(19) 0.0076(19) -0.0008(19)
C20 0.044(2) 0.044(2) 0.057(3) 0.008(2) 0.016(2) 0.003(2)
C21 0.042(2) 0.056(3) 0.058(3) 0.009(2) 0.013(2) 0.007(2)
C22 0.035(2) 0.056(3) 0.060(3) 0.004(2) 0.009(2) -0.002(2)
C23 0.042(2) 0.048(3) 0.051(3) 0.005(2) 0.006(2) -0.004(2)
C24 0.038(2) 0.044(2) 0.043(2) -0.0020(19) 0.0089(19) -0.0019(18)
C25 0.042(2) 0.044(2) 0.048(3) 0.001(2) 0.008(2) 0.0006(19)
C26 0.045(3) 0.046(3) 0.059(3) -0.006(2) 0.012(2) -0.006(2)
C27 0.037(2) 0.056(3) 0.053(3) -0.003(2) 0.011(2) -0.004(2)
C28 0.041(2) 0.051(3) 0.049(3) 0.004(2) 0.004(2) 0.001(2)
C29 0.046(3) 0.073(4) 0.081(4) 0.024(3) 0.020(3) 0.014(3)
C30 0.068(4) 0.075(4) 0.140(7) 0.020(4) 0.056(4) 0.020(3)
C31 0.059(4) 0.137(7) 0.083(5) 0.026(5) -0.003(3) 0.026(4)
C32 0.061(4) 0.085(5) 0.141(7) 0.055(5) 0.032(4) 0.028(3)
C33 0.050(3) 0.047(3) 0.104(5) -0.003(3) 0.018(3) -0.009(2)
C34 0.055(4) 0.061(4) 0.206(10) 0.005(5) 0.032(5) -0.014(3)
C35 0.083(4) 0.053(3) 0.111(6) -0.022(3) 0.012(4) -0.012(3)
C36 0.090(5) 0.054(3) 0.112(6) 0.010(3) 0.048(4) -0.011(3)
C37 0.043(2) 0.048(3) 0.040(2) 0.004(2) 0.0015(19) -0.001(2)
C38 0.044(2) 0.046(2) 0.040(2) 0.0015(19) 0.0014(19) -0.001(2)
C39 0.057(3) 0.059(3) 0.042(3) -0.001(2) 0.001(2) 0.010(2)
C40 0.065(3) 0.070(4) 0.041(3) -0.011(2) 0.003(2) 0.006(3)
C41 0.046(3) 0.069(3) 0.037(2) 0.006(2) 0.001(2) 0.002(2)
C42 0.041(2) 0.053(3) 0.045(3) 0.005(2) 0.002(2) 0.001(2)
C43 0.040(2) 0.048(3) 0.040(2) 0.0035(19) 0.0008(19) -0.0026(19)
C44 0.041(2) 0.048(3) 0.040(2) 0.000(2) -0.0007(19) 0.0020(19)
C45 0.058(3) 0.056(3) 0.052(3) 0.004(2) 0.008(2) 0.002(2)
C46 0.078(4) 0.074(4) 0.044(3) -0.004(3) 0.010(3) 0.009(3)
C47 0.071(4) 0.064(3) 0.047(3) -0.013(3) -0.001(3) 0.005(3)
C48 0.056(3) 0.055(3) 0.063(3) -0.006(3) -0.002(3) -0.007(2)
C49 0.040(2) 0.047(2) 0.043(2) 0.003(2) 0.0045(19) -0.0012(19)
C50 0.046(2) 0.045(2) 0.045(3) 0.007(2) 0.008(2) 0.001(2)
C51 0.063(3) 0.050(3) 0.051(3) 0.003(2) -0.001(2) 0.001(2)
C52 0.079(4) 0.043(3) 0.069(4) 0.000(2) 0.008(3) 0.000(3)
C53 0.067(3) 0.050(3) 0.061(3) 0.013(2) 0.008(3) 0.014(3)
C54 0.047(3) 0.058(3) 0.055(3) 0.014(2) 0.005(2) 0.005(2)
P1 0.0693(18) 0.078(2) 0.0661(17) -0.0002(16) 0.0098(13) 0.0087(16)
F1 0.140(6) 0.158(7) 0.116(5) 0.003(4) 0.064(4) -0.003(5)
F2 0.123(5) 0.086(4) 0.153(6) 0.006(4) 0.025(4) 0.025(4)
F3 0.112(5) 0.130(6) 0.100(5) -0.001(4) -0.012(4) -0.006(4)
F4 0.112(5) 0.130(6) 0.100(5) -0.001(4) -0.012(4) -0.006(4)
F5 0.123(5) 0.086(4) 0.153(6) 0.006(4) 0.025(4) 0.025(4)
F6 0.140(6) 0.158(7) 0.116(5) 0.003(4) 0.064(4) -0.003(5)
P1A 0.0693(18) 0.078(2) 0.0661(17) -0.0002(16) 0.0098(13) 0.0087(16)
F1A 0.119(8) 0.111(8) 0.108(8) 0.023(6) 0.011(6) -0.002(6)
F2A 0.071(6) 0.112(8) 0.104(8) 0.006(6) 0.013(5) 0.003(5)
F3A 0.136(9) 0.146(10) 0.119(9) -0.028(6) 0.042(6) 0.003(6)
F4A 0.136(9) 0.146(10) 0.119(9) -0.028(6) 0.042(6) 0.003(6)
F5A 0.071(6) 0.112(8) 0.104(8) 0.006(6) 0.013(5) 0.003(5)
F6A 0.119(8) 0.111(8) 0.108(8) 0.023(6) 0.011(6) -0.002(6)
P1B 0.066(5) 0.076(6) 0.054(5) 0.005(4) 0.016(4) 0.011(5)
F1B 0.116(8) 0.128(9) 0.094(8) -0.002(6) 0.036(6) 0.025(6)
F2B 0.092(7) 0.091(7) 0.095(7) 0.022(6) 0.009(5) -0.014(5)
F3B 0.114(7) 0.088(7) 0.077(7) 0.019(5) 0.016(5) 0.002(5)
F4B 0.114(7) 0.088(7) 0.077(7) 0.019(5) 0.016(5) 0.002(5)
F5B 0.092(7) 0.091(7) 0.095(7) 0.022(6) 0.009(5) -0.014(5)
F6B 0.116(8) 0.128(9) 0.094(8) -0.002(6) 0.036(6) 0.025(6)
P2 0.0638(8) 0.0478(7) 0.0791(10) 0.0041(7) 0.0143(7) 0.0029(6)
F7 0.104(3) 0.115(4) 0.153(5) -0.046(3) -0.029(3) -0.020(3)
F8 0.071(2) 0.0624(19) 0.083(2) 0.0176(17) 0.0075(17) 0.0085(16)
F9 0.105(3) 0.095(3) 0.228(6) 0.067(4) 0.097(4) 0.034(3)
F10 0.072(2) 0.074(2) 0.084(2) 0.0042(18) 0.0199(18) 0.0114(17)
F11 0.104(3) 0.050(2) 0.200(5) 0.030(3) 0.067(3) 0.0167(19)
F12 0.149(4) 0.083(3) 0.064(2) -0.0063(19) 0.005(2) 0.031(3)
O1 0.179(10) 0.135(8) 0.074(6) 0.010(6) 0.033(6) 0.017(8)
C100 0.205(13) 0.156(11) 0.081(8) 0.021(8) 0.049(9) 0.009(10)
C101 0.223(15) 0.174(13) 0.092(10) 0.028(10) 0.049(11) -0.002(12)
C102 0.171(11) 0.123(9) 0.082(8) 0.016(7) 0.035(8) -0.004(9)
C103 0.172(13) 0.125(11) 0.087(9) 0.007(8) 0.035(9) -0.009(10)
O2 0.29(2) 0.30(2) 0.120(11) 0.000(14) 0.025(13) -0.100(18)
C110 0.29(2) 0.30(3) 0.099(11) 0.012(15) 0.029(13) -0.095(19)
C111 0.29(2) 0.29(3) 0.082(11) 0.013(16) 0.032(14) -0.10(2)

loop_
_atom_type_symbol
_atom_type_description
_atom_type_scat_dispersion_real
_atom_type_scat_dispersion_imag
_atom_type_scat_source
C C 0.0181 0.0091 'International Tables Vol C Tables 4.2.6.8 and 6.1.1.4'
H H 0.0000 0.0000 'International Tables Vol C Tables 4.2.6.8 and 6.1.1.4'
N N 0.0311 0.0180 'International Tables Vol C Tables 4.2.6.8 and 6.1.1.4'
F F 0.0727 0.0534 'International Tables Vol C Tables 4.2.6.8 and 6.1.1.4'
P P 0.2955 0.4335 'International Tables Vol C Tables 4.2.6.8 and 6.1.1.4'
Ru Ru 0.0552 3.2960 'International Tables Vol C Tables 4.2.6.8 and 6.1.1.4'
O O 0.0492 0.0322 'International Tables Vol C Tables 4.2.6.8 and 6.1.1.4'

loop_
_geom_angle_atom_site_label_1
_geom_angle_atom_site_label_2
_geom_angle_atom_site_label_3
_geom_angle
_geom_angle_site_symmetry_1
_geom_angle_site_symmetry_3
_geom_angle_publ_flag
N3 Ru1 N4 78.67(14) . . y
N3 Ru1 N8 94.62(14) . . y
N4 Ru1 N8 90.44(14) . . y
N3 Ru1 N1 84.02(14) . . y
N4 Ru1 N1 94.27(15) . . y
N8 Ru1 N1 174.74(14) . . y
N3 Ru1 N2 96.22(14) . . y
N4 Ru1 N2 171.34(15) . . y
N8 Ru1 N2 96.98(14) . . y
N1 Ru1 N2 78.15(15) . . y
N3 Ru1 N5 173.18(15) . . y
N4 Ru1 N5 100.99(14) . . y
N8 Ru1 N5 78.57(14) . . y
N1 Ru1 N5 102.78(14) . . y
N2 Ru1 N5 84.92(14) . . y
C5 N1 C1 117.0(4) . . n
C5 N1 Ru1 126.1(3) . . n
C1 N1 Ru1 116.0(3) . . n
C10 N2 C6 117.4(4) . . n
C10 N2 Ru1 126.4(3) . . n
C6 N2 Ru1 116.1(3) . . n
C23 N3 C19 118.2(4) . . n
C23 N3 Ru1 125.4(3) . . n
C19 N3 Ru1 116.5(3) . . n
C28 N4 C24 118.2(4) . . n
C28 N4 Ru1 125.7(3) . . n
C24 N4 Ru1 115.9(3) . . n
C37 N5 C43 114.4(4) . . n
C37 N5 Ru1 112.6(3) . . n
C43 N5 Ru1 131.7(3) . . n
C49 N6 C37 115.5(4) . . n
C43 N7 C49 116.1(4) . . n
C42 N8 C38 118.6(4) . . n
C42 N8 Ru1 126.0(3) . . n
C38 N8 Ru1 115.2(3) . . n
C48 N9 C44 116.5(5) . . n
C50 N10 C54 116.1(4) . . n
N1 C1 C2 121.7(4) . . n
N1 C1 C6 114.4(4) . . n
C2 C1 C6 123.9(4) . . n
C1 C2 C3 121.0(5) . . n
C1 C2 H2 119.5 . . n
C3 C2 H2 119.5 . . n
C4 C3 C2 115.7(5) . . n
C4 C3 C11 121.7(5) . . n
C2 C3 C11 122.6(5) . . n
C5 C4 C3 121.2(5) . . n
C5 C4 H4 119.4 . . n
C3 C4 H4 119.4 . . n
N1 C5 C4 123.3(5) . . n
N1 C5 H5 118.3 . . n
C4 C5 H5 118.3 . . n
N2 C6 C7 121.7(4) . . n
N2 C6 C1 114.7(4) . . n
C7 C6 C1 123.5(4) . . n
C6 C7 C8 121.2(4) . . n
C6 C7 H7 119.4 . . n
C8 C7 H7 119.4 . . n
C9 C8 C7 116.0(4) . . n
C9 C8 C15 122.0(4) . . n
C7 C8 C15 122.0(4) . . n
C10 C9 C8 120.4(4) . . n
C10 C9 H9 119.8 . . n
C8 C9 H9 119.8 . . n
N2 C10 C9 123.1(4) . . n
N2 C10 H10 118.4 . . n
C9 C10 H10 118.4 . . n
C14A C11 C12A 115.2(7) . . n
C13B C11 C14B 111.2(11) . . n
C14A C11 C3 112.4(5) . . n
C12A C11 C3 108.0(6) . . n
C13B C11 C3 112.3(13) . . n
C14B C11 C3 118.6(12) . . n
C14A C11 C13A 106.8(6) . . n
C12A C11 C13A 106.8(6) . . n
C3 C11 C13A 107.3(6) . . n
C13B C11 C12B 104.3(11) . . n
C14B C11 C12B 104.6(10) . . n
C3 C11 C12B 104.3(11) . . n
C13A C11 C12B 147.5(11) . . n
C11 C12A H12A 109.5 . . n
C11 C12A H12B 109.5 . . n
C11 C12A H12C 109.5 . . n
C11 C13A H13A 109.5 . . n
C11 C13A H13B 109.5 . . n
C11 C13A H13C 109.5 . . n
C11 C14A H14A 109.5 . . n
C11 C14A H14B 109.5 . . n
C11 C14A H14C 109.5 . . n
C11 C12B H12D 109.5 . . n
C11 C12B H12E 109.5 . . n
H12D C12B H12E 109.5 . . n
C11 C12B H12F 109.5 . . n
H12D C12B H12F 109.5 . . n
H12E C12B H12F 109.5 . . n
C11 C13B H13D 109.5 . . n
C11 C13B H13E 109.5 . . n
H13D C13B H13E 109.5 . . n
C11 C13B H13F 109.5 . . n
H13D C13B H13F 109.5 . . n
H13E C13B H13F 109.5 . . n
C11 C14B H14D 109.5 . . n
C11 C14B H14E 109.5 . . n
H14D C14B H14E 109.5 . . n
C11 C14B H14F 109.5 . . n
H14D C14B H14F 109.5 . . n
H14E C14B H14F 109.5 . . n
C8 C15 C17A 114.5(8) . . n
C8 C15 C17B 107.8(7) . . n
C8 C15 C18B 115.0(8) . . n
C17B C15 C18B 109.2(8) . . n
C8 C15 C18A 107.2(8) . . n
C17A C15 C18A 108.8(8) . . n
C8 C15 C16A 108.4(8) . . n
C17A C15 C16A 109.9(8) . . n
C18A C15 C16A 107.8(8) . . n
C8 C15 C16B 107.1(7) . . n
C17B C15 C16B 109.3(7) . . n
C18B C15 C16B 108.3(8) . . n
C15 C16A H16A 109.5 . . n
C15 C16A H16B 109.5 . . n
C15 C16A H16C 109.5 . . n
C15 C17A H17A 109.5 . . n
C15 C17A H17B 109.5 . . n
C15 C17A H17C 109.5 . . n
C15 C18A H18A 109.5 . . n
C15 C18A H18B 109.5 . . n
C15 C18A H18C 109.5 . . n
C15 C16B H16D 109.5 . . n
C15 C16B H16E 109.5 . . n
H16D C16B H16E 109.5 . . n
C15 C16B H16F 109.5 . . n
H16D C16B H16F 109.5 . . n
H16E C16B H16F 109.5 . . n
C15 C17B H17D 109.5 . . n
C15 C17B H17E 109.5 . . n
H17D C17B H17E 109.5 . . n
C15 C17B H17F 109.5 . . n
H17D C17B H17F 109.5 . . n
H17E C17B H17F 109.5 . . n
C15 C18B H18D 109.5 . . n
C15 C18B H18E 109.5 . . n
H18D C18B H18E 109.5 . . n
C15 C18B H18F 109.5 . . n
H18D C18B H18F 109.5 . . n
H18E C18B H18F 109.5 . . n
N3 C19 C20 121.3(4) . . n
N3 C19 C24 114.0(4) . . n
C20 C19 C24 124.7(4) . . n
C19 C20 C21 120.8(4) . . n
C19 C20 H20 119.6 . . n
C21 C20 H20 119.6 . . n
C22 C21 C20 116.4(4) . . n
C22 C21 C29 120.0(4) . . n
C20 C21 C29 123.6(5) . . n
C23 C22 C21 120.5(4) . . n
C23 C22 H22 119.7 . . n
C21 C22 H22 119.7 . . n
N3 C23 C22 122.7(4) . . n
N3 C23 H23 118.6 . . n
C22 C23 H23 118.6 . . n
N4 C24 C25 121.5(4) . . n
N4 C24 C19 114.3(4) . . n
C25 C24 C19 124.2(4) . . n
C24 C25 C26 120.7(4) . . n
C24 C25 H25 119.6 . . n
C26 C25 H25 119.6 . . n
C27 C26 C25 116.2(4) . . n
C27 C26 C33 123.7(4) . . n
C25 C26 C33 120.2(4) . . n
C28 C27 C26 120.8(4) . . n
C28 C27 H27 119.6 . . n
C26 C27 H27 119.6 . . n
N4 C28 C27 122.4(4) . . n
N4 C28 H28 118.8 . . n
C27 C28 H28 118.8 . . n
C32 C29 C21 111.8(5) . . n
C32 C29 C30 108.7(6) . . n
C21 C29 C30 109.4(5) . . n
C32 C29 C31 110.6(6) . . n
C21 C29 C31 107.8(5) . . n
C30 C29 C31 108.5(5) . . n
C29 C30 H30A 109.5 . . n
C29 C30 H30B 109.5 . . n
H30A C30 H30B 109.5 . . n
C29 C30 H30C 109.5 . . n
H30A C30 H30C 109.5 . . n
H30B C30 H30C 109.5 . . n
C29 C31 H31A 109.5 . . n
C29 C31 H31B 109.5 . . n
H31A C31 H31B 109.5 . . n
C29 C31 H31C 109.5 . . n
H31A C31 H31C 109.5 . . n
H31B C31 H31C 109.5 . . n
C29 C32 H32A 109.5 . . n
C29 C32 H32B 109.5 . . n
H32A C32 H32B 109.5 . . n
C29 C32 H32C 109.5 . . n
H32A C32 H32C 109.5 . . n
H32B C32 H32C 109.5 . . n
C35 C33 C26 110.0(5) . . n
C35 C33 C36 109.1(5) . . n
C26 C33 C36 109.1(5) . . n
C35 C33 C34 111.3(5) . . n
C26 C33 C34 110.5(5) . . n
C36 C33 C34 106.8(6) . . n
C33 C34 H34A 109.5 . . n
C33 C34 H34B 109.5 . . n
H34A C34 H34B 109.5 . . n
C33 C34 H34C 109.5 . . n
H34A C34 H34C 109.5 . . n
H34B C34 H34C 109.5 . . n
C33 C35 H35A 109.5 . . n
C33 C35 H35B 109.5 . . n
H35A C35 H35B 109.5 . . n
C33 C35 H35C 109.5 . . n
H35A C35 H35C 109.5 . . n
H35B C35 H35C 109.5 . . n
C33 C36 H36A 109.5 . . n
C33 C36 H36B 109.5 . . n
H36A C36 H36B 109.5 . . n
C33 C36 H36C 109.5 . . n
H36A C36 H36C 109.5 . . n
H36B C36 H36C 109.5 . . n
N6 C37 N5 124.9(4) . . n
N6 C37 C38 118.7(4) . . n
N5 C37 C38 116.4(4) . . n
N8 C38 C39 122.3(4) . . n
N8 C38 C37 114.8(4) . . n
C39 C38 C37 122.8(4) . . n
C38 C39 C40 118.5(5) . . n
C38 C39 H39 120.8 . . n
C40 C39 H39 120.8 . . n
C41 C40 C39 119.1(5) . . n
C41 C40 H40 120.5 . . n
C39 C40 H40 120.5 . . n
C40 C41 C42 119.7(4) . . n
C40 C41 H41 120.1 . . n
C42 C41 H41 120.1 . . n
N8 C42 C41 121.6(4) . . n
N8 C42 H42 119.2 . . n
C41 C42 H42 119.2 . . n
N7 C43 N5 124.5(4) . . n
N7 C43 C44 115.7(4) . . n
N5 C43 C44 119.8(4) . . n
N9 C44 C45 124.3(5) . . n
N9 C44 C43 114.6(4) . . n
C45 C44 C43 121.0(4) . . n
C44 C45 C46 118.0(5) . . n
C44 C45 H45 121.0 . . n
C46 C45 H45 121.0 . . n
C47 C46 C45 118.5(5) . . n
C47 C46 H46 120.8 . . n
C45 C46 H46 120.8 . . n
C46 C47 C48 119.3(5) . . n
C46 C47 H47 120.4 . . n
C48 C47 H47 120.4 . . n
N9 C48 C47 123.4(5) . . n
N9 C48 H48 118.3 . . n
C47 C48 H48 118.3 . . n
N6 C49 N7 124.5(4) . . n
N6 C49 C50 116.7(4) . . n
N7 C49 C50 118.8(4) . . n
N10 C50 C51 123.5(4) . . n
N10 C50 C49 116.9(4) . . n
C51 C50 C49 119.7(4) . . n
C50 C51 C52 118.5(5) . . n
C50 C51 H51 120.7 . . n
C52 C51 H51 120.7 . . n
C53 C52 C51 118.6(5) . . n
C53 C52 H52 120.7 . . n
C51 C52 H52 120.7 . . n
C54 C53 C52 118.6(5) . . n
C54 C53 H53 120.7 . . n
C52 C53 H53 120.7 . . n
N10 C54 C53 124.5(5) . . n
N10 C54 H54 117.7 . . n
C53 C54 H54 117.7 . . n
F4 P1 F1 96.0(5) . . n
F4 P1 F2 92.7(5) . . n
F1 P1 F2 89.2(5) . . n
F4 P1 F5 90.6(5) . . n
F1 P1 F5 90.6(5) . . n
F2 P1 F5 176.7(6) . . n
F4 P1 F6 90.3(5) . . n
F1 P1 F6 173.6(6) . . n
F2 P1 F6 89.3(5) . . n
F5 P1 F6 90.6(5) . . n
F4 P1 F3 175.4(6) . . n
F1 P1 F3 88.1(5) . . n
F2 P1 F3 89.5(5) . . n
F5 P1 F3 87.2(5) . . n
F6 P1 F3 85.7(5) . . n
F4B P1B F1B 94.8(11) . . n
F4B P1B F6B 90.1(11) . . n
F1B P1B F6B 173.2(12) . . n
F4B P1B F3B 175.7(12) . . n
F1B P1B F3B 89.5(11) . . n
F6B P1B F3B 85.6(11) . . n
F4B P1B F2B 90.2(10) . . n
F1B P1B F2B 85.4(11) . . n
F6B P1B F2B 89.9(11) . . n
F3B P1B F2B 89.5(10) . . n
F4B P1B F5B 89.7(10) . . n
F1B P1B F5B 92.5(12) . . n
F6B P1B F5B 92.2(11) . . n
F3B P1B F5B 90.7(11) . . n
F2B P1B F5B 177.9(12) . . n
F12 P2 F7 177.5(3) . . n
F12 P2 F10 89.5(2) . . n
F7 P2 F10 89.3(3) . . n
F12 P2 F9 91.2(3) . . n
F7 P2 F9 90.0(3) . . n
F10 P2 F9 179.2(3) . . n
F12 P2 F11 89.8(3) . . n
F7 P2 F11 92.4(3) . . n
F10 P2 F11 90.0(2) . . n
F9 P2 F11 89.6(2) . . n
F12 P2 F8 89.1(2) . . n
F7 P2 F8 88.7(2) . . n
F10 P2 F8 90.71(19) . . n
F9 P2 F8 89.7(2) . . n
F11 P2 F8 178.7(3) . . n
C100 O1 C102 115.6(16) . . n
O1 C100 C101 138(2) . . n
O1 C100 H10A 102.5 . . n
C101 C100 H10A 102.5 . . n
O1 C100 H10B 102.5 . . n
C101 C100 H10B 102.5 . . n
H10A C100 H10B 104.9 . . n
O1 C102 C103 110.3(15) . . n
O1 C102 H10K 109.6 . . n
C103 C102 H10K 109.6 . . n
O1 C102 H10L 109.6 . . n
C103 C102 H10L 109.6 . . n
H10K C102 H10L 108.1 . . n
C110 O2 H2A 109.5 . . n
O2 C110 C111 133(3) . . n
O2 C110 H11A 103.9 . . n
C111 C110 H11A 103.9 . . n
O2 C110 H11B 103.9 . . n
C111 C110 H11B 104.0 . . n
H11A C110 H11B 105.4 . . n
C110 C111 H11C 109.5 . . n
C110 C111 H11D 109.5 . . n
H11C C111 H11D 109.5 . . n
C110 C111 H11E 109.5 . . n
H11C C111 H11E 109.5 . . n
H11D C111 H11E 109.5 . . n

loop_
_geom_bond_atom_site_label_1
_geom_bond_atom_site_label_2
_geom_bond_distance
_geom_bond_site_symmetry_2
_geom_bond_publ_flag
Ru1 N3 2.045(4) . y
Ru1 N4 2.051(4) . y
Ru1 N8 2.064(4) . y
Ru1 N1 2.067(4) . y
Ru1 N2 2.072(4) . y
Ru1 N5 2.101(4) . y
N1 C5 1.349(6) . n
N1 C1 1.360(6) . n
N2 C10 1.343(6) . n
N2 C6 1.354(6) . n
N3 C23 1.345(6) . n
N3 C19 1.354(6) . n
N4 C28 1.341(6) . n
N4 C24 1.355(6) . n
N5 C37 1.350(6) . n
N5 C43 1.352(5) . n
N6 C49 1.330(6) . n
N6 C37 1.332(6) . n
N7 C43 1.321(6) . n
N7 C49 1.338(6) . n
N8 C42 1.341(6) . n
N8 C38 1.345(6) . n
N9 C48 1.330(7) . n
N9 C44 1.337(6) . n
N10 C50 1.336(6) . n
N10 C54 1.340(6) . n
C1 C2 1.379(7) . n
C1 C6 1.480(6) . n
C2 C3 1.396(7) . n
C2 H2 0.9500 . n
C3 C4 1.389(7) . n
C3 C11 1.523(8) . n
C4 C5 1.352(7) . n
C4 H4 0.9500 . n
C5 H5 0.9500 . n
C6 C7 1.376(6) . n
C7 C8 1.395(7) . n
C7 H7 0.9500 . n
C8 C9 1.389(7) . n
C8 C15 1.514(7) . n
C9 C10 1.375(7) . n
C9 H9 0.9500 . n
C10 H10 0.9500 . n
C11 C14A 1.488(9) . n
C11 C12A 1.500(9) . n
C11 C13B 1.520(13) . n
C11 C14B 1.521(13) . n
C11 C13A 1.593(9) . n
C11 C12B 1.613(14) . n
C12A H12A 0.9800 . n
C12A H12B 0.9800 . n
C12A H12C 0.9800 . n
C13A H13A 0.9800 . n
C13A H13B 0.9800 . n
C13A H13C 0.9800 . n
C14A H14A 0.9800 . n
C14A H14B 0.9800 . n
C14A H14C 0.9800 . n
C12B H12D 0.9800 . n
C12B H12E 0.9800 . n
C12B H12F 0.9800 . n
C13B H13D 0.9800 . n
C13B H13E 0.9800 . n
C13B H13F 0.9800 . n
C14B H14D 0.9800 . n
C14B H14E 0.9800 . n
C14B H14F 0.9800 . n
C15 C17A 1.521(10) . n
C15 C17B 1.524(10) . n
C15 C18B 1.539(11) . n
C15 C18A 1.539(11) . n
C15 C16A 1.544(11) . n
C15 C16B 1.549(10) . n
C16A H16A 0.9800 . n
C16A H16B 0.9800 . n
C16A H16C 0.9800 . n
C17A H17A 0.9800 . n
C17A H17B 0.9800 . n
C17A H17C 0.9800 . n
C18A H18A 0.9800 . n
C18A H18B 0.9800 . n
C18A H18C 0.9800 . n
C16B H16D 0.9800 . n
C16B H16E 0.9800 . n
C16B H16F 0.9800 . n
C17B H17D 0.9800 . n
C17B H17E 0.9800 . n
C17B H17F 0.9800 . n
C18B H18D 0.9800 . n
C18B H18E 0.9800 . n
C18B H18F 0.9800 . n
C19 C20 1.382(6) . n
C19 C24 1.488(6) . n
C20 C21 1.394(6) . n
C20 H20 0.9500 . n
C21 C22 1.393(7) . n
C21 C29 1.524(7) . n
C22 C23 1.365(6) . n
C22 H22 0.9500 . n
C23 H23 0.9500 . n
C24 C25 1.380(6) . n
C25 C26 1.398(6) . n
C25 H25 0.9500 . n
C26 C27 1.391(7) . n
C26 C33 1.529(7) . n
C27 C28 1.371(7) . n
C27 H27 0.9500 . n
C28 H28 0.9500 . n
C29 C32 1.517(8) . n
C29 C30 1.527(8) . n
C29 C31 1.538(10) . n
C30 H30A 0.9800 . n
C30 H30B 0.9800 . n
C30 H30C 0.9800 . n
C31 H31A 0.9800 . n
C31 H31B 0.9800 . n
C31 H31C 0.9800 . n
C32 H32A 0.9800 . n
C32 H32B 0.9800 . n
C32 H32C 0.9800 . n
C33 C35 1.508(8) . n
C33 C36 1.541(9) . n
C33 C34 1.541(8) . n
C34 H34A 0.9800 . n
C34 H34B 0.9800 . n
C34 H34C 0.9800 . n
C35 H35A 0.9800 . n
C35 H35B 0.9800 . n
C35 H35C 0.9800 . n
C36 H36A 0.9800 . n
C36 H36B 0.9800 . n
C36 H36C 0.9800 . n
C37 C38 1.470(6) . n
C38 C39 1.376(7) . n
C39 C40 1.387(7) . n
C39 H39 0.9500 . n
C40 C41 1.367(7) . n
C40 H40 0.9500 . n
C41 C42 1.378(7) . n
C41 H41 0.9500 . n
C42 H42 0.9500 . n
C43 C44 1.492(6) . n
C44 C45 1.368(7) . n
C45 C46 1.389(8) . n
C45 H45 0.9500 . n
C46 C47 1.367(8) . n
C46 H46 0.9500 . n
C47 C48 1.373(8) . n
C47 H47 0.9500 . n
C48 H48 0.9500 . n
C49 C50 1.484(6) . n
C50 C51 1.380(7) . n
C51 C52 1.385(7) . n
C51 H51 0.9500 . n
C52 C53 1.371(8) . n
C52 H52 0.9500 . n
C53 C54 1.361(7) . n
C53 H53 0.9500 . n
C54 H54 0.9500 . n
P1 F4 1.552(7) . n
P1 F1 1.560(8) . n
P1 F2 1.571(7) . n
P1 F5 1.585(7) . n
P1 F6 1.591(8) . n
P1 F3 1.610(8) . n
P1B F4B 1.559(12) . n
P1B F1B 1.569(12) . n
P1B F6B 1.577(12) . n
P1B F3B 1.578(12) . n
P1B F2B 1.582(12) . n
P1B F5B 1.601(12) . n
P2 F12 1.574(4) . n
P2 F7 1.577(4) . n
P2 F10 1.581(4) . n
P2 F9 1.582(4) . n
P2 F11 1.592(4) . n
P2 F8 1.599(3) . n
O1 C100 1.402(10) . n
O1 C102 1.407(10) . n
C100 C101 1.472(11) . n
C100 H10A 0.9900 . n
C100 H10B 0.9900 . n
C101 H10C 0.9800 . n
C101 H10D 0.9800 . n
C101 H10E 0.9800 . n
C102 C103 1.481(10) . n
C102 H10K 0.9900 . n
C102 H10L 0.9900 . n
C103 H10H 0.9800 . n
C103 H10I 0.9800 . n
C103 H10J 0.9800 . n
O2 C110 1.405(11) . n
O2 H2A 0.8400 . n
C110 C111 1.464(11) . n
C110 H11A 0.9900 . n
C110 H11B 0.9900 . n
C111 H11C 0.9800 . n
C111 H11D 0.9800 . n
C111 H11E 0.9800 . n

loop_
_geom_torsion_atom_site_label_1
_geom_torsion_atom_site_label_2
_geom_torsion_atom_site_label_3
_geom_torsion_atom_site_label_4
_geom_torsion
_geom_torsion_site_symmetry_1
_geom_torsion_site_symmetry_2
_geom_torsion_site_symmetry_3
_geom_torsion_site_symmetry_4
_geom_torsion_publ_flag
N3 Ru1 N1 C5 78.4(4) . . . . n
N4 Ru1 N1 C5 0.2(4) . . . . n
N2 Ru1 N1 C5 176.0(4) . . . . n
N5 Ru1 N1 C5 -102.0(4) . . . . n
N3 Ru1 N1 C1 -90.5(3) . . . . n
N4 Ru1 N1 C1 -168.6(3) . . . . n
N2 Ru1 N1 C1 7.2(3) . . . . n
N5 Ru1 N1 C1 89.1(3) . . . . n
N3 Ru1 N2 C10 -103.1(4) . . . . n
N8 Ru1 N2 C10 -7.7(4) . . . . n
N1 Ru1 N2 C10 174.4(4) . . . . n
N5 Ru1 N2 C10 70.1(4) . . . . n
N3 Ru1 N2 C6 78.6(3) . . . . n
N8 Ru1 N2 C6 174.1(3) . . . . n
N1 Ru1 N2 C6 -3.9(3) . . . . n
N5 Ru1 N2 C6 -108.2(3) . . . . n
N4 Ru1 N3 C23 -175.5(4) . . . . n
N8 Ru1 N3 C23 -85.9(4) . . . . n
N1 Ru1 N3 C23 89.0(4) . . . . n
N2 Ru1 N3 C23 11.6(4) . . . . n
N4 Ru1 N3 C19 5.7(3) . . . . n
N8 Ru1 N3 C19 95.2(3) . . . . n
N1 Ru1 N3 C19 -89.9(3) . . . . n
N2 Ru1 N3 C19 -167.2(3) . . . . n
N3 Ru1 N4 C28 177.7(4) . . . . n
N8 Ru1 N4 C28 83.1(4) . . . . n
N1 Ru1 N4 C28 -99.3(4) . . . . n
N5 Ru1 N4 C28 4.6(4) . . . . n
N3 Ru1 N4 C24 -8.0(3) . . . . n
N8 Ru1 N4 C24 -102.6(3) . . . . n
N1 Ru1 N4 C24 75.0(3) . . . . n
N5 Ru1 N4 C24 179.0(3) . . . . n
N4 Ru1 N5 C37 101.9(3) . . . . n
N8 Ru1 N5 C37 13.7(3) . . . . n
N1 Ru1 N5 C37 -161.1(3) . . . . n
N2 Ru1 N5 C37 -84.5(3) . . . . n
N4 Ru1 N5 C43 -91.8(4) . . . . n
N8 Ru1 N5 C43 180.0(4) . . . . n
N1 Ru1 N5 C43 5.2(4) . . . . n
N2 Ru1 N5 C43 81.8(4) . . . . n
N3 Ru1 N8 C42 -7.7(4) . . . . n
N4 Ru1 N8 C42 71.0(4) . . . . n
N2 Ru1 N8 C42 -104.5(4) . . . . n
N5 Ru1 N8 C42 172.1(4) . . . . n
N3 Ru1 N8 C38 168.4(3) . . . . n
N4 Ru1 N8 C38 -113.0(3) . . . . n
N2 Ru1 N8 C38 71.5(3) . . . . n
N5 Ru1 N8 C38 -11.8(3) . . . . n
C5 N1 C1 C2 -0.1(7) . . . . n
Ru1 N1 C1 C2 169.8(4) . . . . n
C5 N1 C1 C6 -179.0(4) . . . . n
Ru1 N1 C1 C6 -9.1(5) . . . . n
N1 C1 C2 C3 -1.6(8) . . . . n
C6 C1 C2 C3 177.2(5) . . . . n
C1 C2 C3 C4 1.9(8) . . . . n
C1 C2 C3 C11 -178.2(5) . . . . n
C2 C3 C4 C5 -0.7(8) . . . . n
C11 C3 C4 C5 179.4(6) . . . . n
C1 N1 C5 C4 1.3(7) . . . . n
Ru1 N1 C5 C4 -167.4(4) . . . . n
C3 C4 C5 N1 -0.9(8) . . . . n
C10 N2 C6 C7 2.4(6) . . . . n
Ru1 N2 C6 C7 -179.2(3) . . . . n
C10 N2 C6 C1 -178.1(4) . . . . n
Ru1 N2 C6 C1 0.4(5) . . . . n
N1 C1 C6 N2 5.7(6) . . . . y
C2 C1 C6 N2 -173.2(4) . . . . n
N1 C1 C6 C7 -174.8(4) . . . . n
C2 C1 C6 C7 6.4(7) . . . . n
N2 C6 C7 C8 -0.2(7) . . . . n
C1 C6 C7 C8 -179.7(4) . . . . n
C6 C7 C8 C9 -2.7(7) . . . . n
C6 C7 C8 C15 178.0(4) . . . . n
C7 C8 C9 C10 3.3(7) . . . . n
C15 C8 C9 C10 -177.4(5) . . . . n
C6 N2 C10 C9 -1.7(7) . . . . n
Ru1 N2 C10 C9 -180.0(3) . . . . n
C8 C9 C10 N2 -1.2(7) . . . . n
C4 C3 C11 C14A -168.7(7) . . . . n
C2 C3 C11 C14A 11.4(10) . . . . n
C4 C3 C11 C12A 63.1(8) . . . . n
C2 C3 C11 C12A -116.7(7) . . . . n
C4 C3 C11 C13B -111.8(13) . . . . n
C2 C3 C11 C13B 68.3(14) . . . . n
C4 C3 C11 C14B 20.1(14) . . . . n
C2 C3 C11 C14B -159.8(13) . . . . n
C4 C3 C11 C13A -51.6(8) . . . . n
C2 C3 C11 C13A 128.5(6) . . . . n
C4 C3 C11 C12B 135.9(11) . . . . n
C2 C3 C11 C12B -44.0(12) . . . . n
C9 C8 C15 C17A 19.6(11) . . . . n
C7 C8 C15 C17A -161.1(10) . . . . n
C9 C8 C15 C17B -67.4(10) . . . . n
C7 C8 C15 C17B 111.9(10) . . . . n
C9 C8 C15 C18B 170.6(9) . . . . n
C7 C8 C15 C18B -10.1(10) . . . . n
C9 C8 C15 C18A -101.2(10) . . . . n
C7 C8 C15 C18A 78.1(10) . . . . n
C9 C8 C15 C16A 142.7(9) . . . . n
C7 C8 C15 C16A -38.0(10) . . . . n
C9 C8 C15 C16B 50.2(9) . . . . n
C7 C8 C15 C16B -130.5(9) . . . . n
C23 N3 C19 C20 0.4(7) . . . . n
Ru1 N3 C19 C20 179.3(4) . . . . n
C23 N3 C19 C24 178.3(4) . . . . n
Ru1 N3 C19 C24 -2.8(5) . . . . n
N3 C19 C20 C21 -0.1(7) . . . . n
C24 C19 C20 C21 -177.8(5) . . . . n
C19 C20 C21 C22 -0.2(8) . . . . n
C19 C20 C21 C29 178.7(5) . . . . n
C20 C21 C22 C23 0.2(8) . . . . n
C29 C21 C22 C23 -178.8(5) . . . . n
C19 N3 C23 C22 -0.4(7) . . . . n
Ru1 N3 C23 C22 -179.2(4) . . . . n
C21 C22 C23 N3 0.1(8) . . . . n
C28 N4 C24 C25 4.1(7) . . . . n
Ru1 N4 C24 C25 -170.6(4) . . . . n
C28 N4 C24 C19 -176.4(4) . . . . n
Ru1 N4 C24 C19 8.8(5) . . . . n
N3 C19 C24 N4 -3.9(6) . . . . y
C20 C19 C24 N4 173.9(4) . . . . n
N3 C19 C24 C25 175.5(4) . . . . n
C20 C19 C24 C25 -6.7(8) . . . . n
N4 C24 C25 C26 -2.9(7) . . . . n
C19 C24 C25 C26 177.7(4) . . . . n
C24 C25 C26 C27 0.0(7) . . . . n
C24 C25 C26 C33 -179.8(5) . . . . n
C25 C26 C27 C28 1.5(7) . . . . n
C33 C26 C27 C28 -178.7(5) . . . . n
C24 N4 C28 C27 -2.6(7) . . . . n
Ru1 N4 C28 C27 171.7(4) . . . . n
C26 C27 C28 N4 -0.3(8) . . . . n
C22 C21 C29 C32 -177.7(6) . . . . n
C20 C21 C29 C32 3.4(9) . . . . n
C22 C21 C29 C30 -57.3(7) . . . . n
C20 C21 C29 C30 123.8(6) . . . . n
C22 C21 C29 C31 60.5(7) . . . . n
C20 C21 C29 C31 -118.4(6) . . . . n
C27 C26 C33 C35 120.4(6) . . . . n
C25 C26 C33 C35 -59.8(7) . . . . n
C27 C26 C33 C36 -119.9(6) . . . . n
C25 C26 C33 C36 59.9(7) . . . . n
C27 C26 C33 C34 -2.8(9) . . . . n
C25 C26 C33 C34 177.0(6) . . . . n
C49 N6 C37 N5 -1.5(7) . . . . n
C49 N6 C37 C38 179.6(4) . . . . n
C43 N5 C37 N6 -1.6(7) . . . . n
Ru1 N5 C37 N6 167.2(4) . . . . n
C43 N5 C37 C38 177.4(4) . . . . n
Ru1 N5 C37 C38 -13.9(5) . . . . n
C42 N8 C38 C39 4.2(7) . . . . n
Ru1 N8 C38 C39 -172.1(4) . . . . n
C42 N8 C38 C37 -175.6(4) . . . . n
Ru1 N8 C38 C37 8.1(5) . . . . n
N6 C37 C38 N8 -176.8(4) . . . . y
N5 C37 C38 N8 4.2(6) . . . . y
N6 C37 C38 C39 3.4(7) . . . . n
N5 C37 C38 C39 -175.6(5) . . . . n
N8 C38 C39 C40 -4.0(8) . . . . n
C37 C38 C39 C40 175.8(5) . . . . n
C38 C39 C40 C41 0.5(8) . . . . n
C39 C40 C41 C42 2.6(8) . . . . n
C38 N8 C42 C41 -0.9(7) . . . . n
Ru1 N8 C42 C41 175.0(4) . . . . n
C40 C41 C42 N8 -2.5(8) . . . . n
C49 N7 C43 N5 -3.0(7) . . . . n
C49 N7 C43 C44 175.9(4) . . . . n
C37 N5 C43 N7 3.9(7) . . . . n
Ru1 N5 C43 N7 -162.1(3) . . . . n
C37 N5 C43 C44 -174.9(4) . . . . n
Ru1 N5 C43 C44 19.0(6) . . . . n
C48 N9 C44 C45 -2.4(7) . . . . n
C48 N9 C44 C43 173.5(4) . . . . n
N7 C43 C44 N9 -112.6(5) . . . . y
N5 C43 C44 N9 66.4(6) . . . . y
N7 C43 C44 C45 63.4(6) . . . . n
N5 C43 C44 C45 -117.6(5) . . . . n
N9 C44 C45 C46 0.5(8) . . . . n
C43 C44 C45 C46 -175.1(5) . . . . n
C44 C45 C46 C47 1.3(8) . . . . n
C45 C46 C47 C48 -1.1(8) . . . . n
C44 N9 C48 C47 2.6(8) . . . . n
C46 C47 C48 N9 -1.0(9) . . . . n
C37 N6 C49 N7 2.6(7) . . . . n
C37 N6 C49 C50 -176.2(4) . . . . n
C43 N7 C49 N6 -0.5(7) . . . . n
C43 N7 C49 C50 178.2(4) . . . . n
C54 N10 C50 C51 -1.6(7) . . . . n
C54 N10 C50 C49 179.2(4) . . . . n
N6 C49 C50 N10 -150.1(4) . . . . y
N7 C49 C50 N10 31.0(6) . . . . y
N6 C49 C50 C51 30.7(7) . . . . n
N7 C49 C50 C51 -148.2(5) . . . . n
N10 C50 C51 C52 -1.0(8) . . . . n
C49 C50 C51 C52 178.1(5) . . . . n
C50 C51 C52 C53 2.6(9) . . . . n
C51 C52 C53 C54 -1.7(9) . . . . n
C50 N10 C54 C53 2.7(8) . . . . n
C52 C53 C54 N10 -1.1(9) . . . . n
C102 O1 C100 C101 107(4) . . . . n
C100 O1 C102 C103 172.6(19) . . . . n
